data_7038936
loop_
_publ_author_name
'Lu, Hong-Lin'
'Wang, Wei-Kang'
'Tan, Xing-Xing'
'Luo, Xiao-Fei'
'Zhang, Mao-Lin'
'Zhang, Mei'
'Zang, Shuang-Quan'

_publ_section_title
;
 A new quinoline-based fluorescent probe for Cd(2+) and Hg(2+) with an
 opposite response in a 100% aqueous environment and live cell imaging.
;
_journal_issue 19
_journal_name_full 'Dalton transactions (Cambridge, England : 2003)'
_journal_page_first 8174
_journal_page_last 8181
_journal_paper_doi 10.1039/c6dt00362a
_journal_volume 45
_journal_year 2016
_chemical_formula_moiety 'C25 H29 Cd Cl2 N3 O5'
_chemical_formula_sum 'C25 H29 Cd Cl2 N3 O5'
_chemical_formula_weight 634.82
_chemical_name_systematic
; 
 ? 
;
_space_group_IT_number 14
_symmetry_cell_setting monoclinic
_symmetry_space_group_name_Hall '-P 2ybc'
_symmetry_space_group_name_H-M 'P 1 21/c 1'
_atom_sites_solution_hydrogens geom
_atom_sites_solution_primary direct
_atom_sites_solution_secondary difmap
_audit_creation_method SHELXL-97
_audit_update_record
;
2016-03-14 deposited with the CCDC.
2016-04-01 downloaded from the CCDC.
;
_cell_angle_alpha 90.00
_cell_angle_beta 107.382(3)
_cell_angle_gamma 90.00
_cell_formula_units_Z 4
_cell_length_a 9.7380(3)
_cell_length_b 18.6367(5)
_cell_length_c 15.4077(5)
_cell_measurement_reflns_used 3265
_cell_measurement_temperature 293(2)
_cell_measurement_theta_max 25.2610
_cell_measurement_theta_min 3.6490
_cell_volume 2668.56(15)
_computing_structure_refinement 'SHELXL-97 (Sheldrick, 1997)'
_computing_structure_solution 'SHELXS-97 (Sheldrick, 1990)'
_diffrn_ambient_temperature 293(2)
_diffrn_measured_fraction_theta_full 0.999
_diffrn_measured_fraction_theta_max 0.999
_diffrn_measurement_device_type 'multiwire proportional'
_diffrn_measurement_method 'phi and omega scans'
_diffrn_radiation_monochromator graphite
_diffrn_radiation_source 'fine-focus sealed tube'
_diffrn_radiation_type MoK\a
_diffrn_radiation_wavelength 0.71073
_diffrn_reflns_av_R_equivalents 0.0322
_diffrn_reflns_av_sigmaI/netI 0.0515
_diffrn_reflns_limit_h_max 11
_diffrn_reflns_limit_h_min -11
_diffrn_reflns_limit_k_max 20
_diffrn_reflns_limit_k_min -22
_diffrn_reflns_limit_l_max 17
_diffrn_reflns_limit_l_min -18
_diffrn_reflns_number 10888
_diffrn_reflns_theta_full 25.00
_diffrn_reflns_theta_max 25.00
_diffrn_reflns_theta_min 2.98
_exptl_absorpt_coefficient_mu 1.059
_exptl_absorpt_correction_T_max 0.809
_exptl_absorpt_correction_T_min 0.751
_exptl_absorpt_correction_type multi-scan
_exptl_absorpt_process_details sadabs
_exptl_crystal_colour colorless
_exptl_crystal_density_diffrn 1.580
_exptl_crystal_density_method 'not measured'
_exptl_crystal_description block
_exptl_crystal_F_000 1288
_exptl_crystal_size_max 0.28
_exptl_crystal_size_mid 0.24
_exptl_crystal_size_min 0.20
_refine_diff_density_max 0.316
_refine_diff_density_min -0.289
_refine_diff_density_rms 0.068
_refine_ls_extinction_method none
_refine_ls_goodness_of_fit_ref 0.965
_refine_ls_hydrogen_treatment constr
_refine_ls_matrix_type full
_refine_ls_number_parameters 328
_refine_ls_number_reflns 4695
_refine_ls_number_restraints 0
_refine_ls_restrained_S_all 0.965
_refine_ls_R_factor_all 0.0567
_refine_ls_R_factor_gt 0.0375
_refine_ls_shift/su_max 0.001
_refine_ls_shift/su_mean 0.000
_refine_ls_structure_factor_coef Fsqd
_refine_ls_weighting_details 'calc w=1/[\s^2^(Fo^2^)+(0.0379P)^2^+0.0000P] where P=(Fo^2^+2Fc^2^)/3'
_refine_ls_weighting_scheme calc
_refine_ls_wR_factor_gt 0.0749
_refine_ls_wR_factor_ref 0.0818
_reflns_number_gt 3639
_reflns_number_total 4695
_reflns_threshold_expression >2sigma(I)
_cod_data_source_file c6dt00362a2.cif
_cod_data_source_block L-Cd
_cod_depositor_comments
;
The following automatic conversions were performed:

'_symmetry_cell_setting' value 'Monoclinic' changed to 'monoclinic'
according to
/usr/data/users/saulius/crontab/automatic-downloads/rss-feeds/RSC/lib/dictionaries/cif_core.dic
dictionary named 'cif_core.dic' version 2.4.2 from 2011-04-26.

Automatic conversion script
Id: cif_fix_values 4268 2015-11-12 08:31:59Z antanas 

 Adding full bibliography for 7038936--7038937.cif.
;
_cod_original_cell_volume 2668.55(14)
_cod_original_sg_symbol_Hall -P2ybc
_cod_original_sg_symbol_H-M P21/c
_cod_database_code 7038936

loop_
_symmetry_equiv_pos_as_xyz
'x, y, z'
'-x, y+1/2, -z+1/2'
'-x, -y, -z'
'x, -y-1/2, z-1/2'

loop_
_atom_site_label
_atom_site_type_symbol
_atom_site_fract_x
_atom_site_fract_y
_atom_site_fract_z
_atom_site_U_iso_or_equiv
_atom_site_adp_type
_atom_site_occupancy
_atom_site_symmetry_multiplicity
_atom_site_calc_flag
_atom_site_refinement_flags
Cd1 Cd 0.64711(3) 0.591368(14) 0.351454(17) 0.03726(10) Uani 1 1 d .
Cl1 Cl 0.85998(9) 0.57424(5) 0.48804(6) 0.0464(2) Uani 1 1 d .
Cl2 Cl 0.46698(11) 0.63793(6) 0.21386(7) 0.0589(3) Uani 1 1 d .
O1 O 0.4426(2) 0.57160(13) 0.41828(16) 0.0387(6) Uani 1 1 d .
O5 O 0.7368(3) 0.50047(15) 0.02197(18) 0.0597(8) Uani 1 1 d .
O4 O 0.8531(4) 0.42004(19) 0.1244(2) 0.0801(10) Uani 1 1 d .
N3 N 0.7800(3) 0.50628(16) 0.26386(19) 0.0401(7) Uani 1 1 d .
N2 N 0.5571(3) 0.46967(15) 0.33967(18) 0.0359(7) Uani 1 1 d .
N1 N 0.5810(3) 0.69817(15) 0.42847(18) 0.0368(7) Uani 1 1 d .
O3 O 1.0498(3) 0.6281(2) 0.2471(2) 0.0865(10) Uani 1 1 d .
O2 O 0.8403(3) 0.65243(16) 0.2730(2) 0.0710(9) Uani 1 1 d .
C14 C 0.4455(4) 0.3316(2) 0.3119(3) 0.0549(11) Uani 1 1 d .
H14 H 0.4085 0.2852 0.3027 0.066 Uiso 1 1 calc R
C9 C 0.3769(3) 0.63022(19) 0.4431(2) 0.0340(8) Uani 1 1 d .
C6 C 0.2612(4) 0.7526(2) 0.4974(3) 0.0556(11) Uani 1 1 d .
H6 H 0.2209 0.7931 0.5153 0.067 Uiso 1 1 calc R
C10 C 0.4534(3) 0.69606(19) 0.4495(2) 0.0362(8) Uani 1 1 d .
C17 C 0.7746(4) 0.4352(2) 0.3040(3) 0.0458(10) Uani 1 1 d .
H17A H 0.8435 0.4337 0.3643 0.055 Uiso 1 1 calc R
H17B H 0.8026 0.3991 0.2672 0.055 Uiso 1 1 calc R
C12 C 0.4321(4) 0.45345(19) 0.3550(2) 0.0354(8) Uani 1 1 d .
C8 C 0.2496(4) 0.6275(2) 0.4629(2) 0.0419(9) Uani 1 1 d .
H8 H 0.2006 0.5841 0.4586 0.050 Uiso 1 1 calc R
C23 C 0.7815(5) 0.5189(3) -0.1200(3) 0.0840(16) Uani 1 1 d .
H23A H 0.6839 0.5354 -0.1423 0.126 Uiso 1 1 calc R
H23B H 0.8083 0.4961 -0.1684 0.126 Uiso 1 1 calc R
H23C H 0.8440 0.5589 -0.0976 0.126 Uiso 1 1 calc R
C16 C 0.6277(4) 0.4171(2) 0.3109(2) 0.0399(9) Uani 1 1 d .
C5 C 0.3942(4) 0.7581(2) 0.4784(2) 0.0435(9) Uani 1 1 d .
C15 C 0.5726(4) 0.3485(2) 0.2946(3) 0.0509(10) Uani 1 1 d .
H15 H 0.6212 0.3137 0.2719 0.061 Uiso 1 1 calc R
C11 C 0.3520(4) 0.51205(19) 0.3854(3) 0.0438(9) Uani 1 1 d .
H11A H 0.2710 0.5270 0.3348 0.053 Uiso 1 1 calc R
H11B H 0.3148 0.4941 0.4331 0.053 Uiso 1 1 calc R
C20 C 0.9281(4) 0.5318(2) 0.2845(3) 0.0489(10) Uani 1 1 d .
H20A H 0.9766 0.5061 0.2474 0.059 Uiso 1 1 calc R
H20B H 0.9790 0.5223 0.3479 0.059 Uiso 1 1 calc R
C7 C 0.1925(4) 0.6892(2) 0.4897(3) 0.0512(10) Uani 1 1 d .
H7 H 0.1051 0.6865 0.5025 0.061 Uiso 1 1 calc R
C4 C 0.4748(4) 0.8213(2) 0.4889(3) 0.0539(11) Uani 1 1 d .
H4 H 0.4411 0.8628 0.5092 0.065 Uiso 1 1 calc R
C19 C 0.7742(4) 0.4710(2) 0.1039(3) 0.0501(10) Uani 1 1 d .
C3 C 0.6022(4) 0.8224(2) 0.4696(3) 0.0549(11) Uani 1 1 d .
H3 H 0.6559 0.8645 0.4767 0.066 Uiso 1 1 calc R
C13 C 0.3746(4) 0.3850(2) 0.3432(3) 0.0453(9) Uani 1 1 d .
H13 H 0.2892 0.3751 0.3563 0.054 Uiso 1 1 calc R
C2 C 0.6524(4) 0.7592(2) 0.4387(2) 0.0432(9) Uani 1 1 d .
C18 C 0.7027(4) 0.5093(2) 0.1662(2) 0.0457(10) Uani 1 1 d .
H18A H 0.6897 0.5593 0.1481 0.055 Uiso 1 1 calc R
H18B H 0.6078 0.4888 0.1567 0.055 Uiso 1 1 calc R
C21 C 0.9310(5) 0.6105(3) 0.2664(3) 0.0587(12) Uani 1 1 d .
C1 C 0.7918(4) 0.7615(2) 0.4149(3) 0.0593(12) Uani 1 1 d .
H1A H 0.8536 0.7235 0.4460 0.089 Uiso 1 1 calc R
H1B H 0.8381 0.8069 0.4331 0.089 Uiso 1 1 calc R
H1C H 0.7722 0.7557 0.3504 0.089 Uiso 1 1 calc R
C22 C 0.7940(5) 0.4676(3) -0.0467(3) 0.0659(13) Uani 1 1 d .
H22A H 0.8941 0.4546 -0.0194 0.079 Uiso 1 1 calc R
H22B H 0.7404 0.4244 -0.0705 0.079 Uiso 1 1 calc R
C24 C 1.0776(6) 0.7074(4) 0.2419(4) 0.114(2) Uani 1 1 d .
H24A H 1.0448 0.7332 0.2867 0.137 Uiso 1 1 calc R
H24B H 1.1797 0.7162 0.2539 0.137 Uiso 1 1 calc R
C25 C 1.0022(8) 0.7299(4) 0.1546(5) 0.170(3) Uani 1 1 d .
H25A H 1.0347 0.7035 0.1110 0.255 Uiso 1 1 calc R
H25B H 1.0188 0.7802 0.1486 0.255 Uiso 1 1 calc R
H25C H 0.9013 0.7216 0.1440 0.255 Uiso 1 1 calc R

loop_
_atom_site_aniso_label
_atom_site_aniso_U_11
_atom_site_aniso_U_22
_atom_site_aniso_U_33
_atom_site_aniso_U_23
_atom_site_aniso_U_13
_atom_site_aniso_U_12
Cd1 0.04029(16) 0.03456(17) 0.03703(17) 0.00195(12) 0.01167(12) 0.00016(13)
Cl1 0.0380(5) 0.0539(6) 0.0452(6) 0.0054(5) 0.0092(4) 0.0016(4)
Cl2 0.0721(7) 0.0522(7) 0.0431(6) 0.0078(5) 0.0032(5) 0.0082(6)
O1 0.0362(13) 0.0343(14) 0.0481(16) -0.0040(12) 0.0163(12) -0.0016(11)
O5 0.0819(19) 0.0604(19) 0.0405(17) 0.0005(15) 0.0241(15) 0.0068(16)
O4 0.111(3) 0.078(3) 0.056(2) 0.0019(18) 0.033(2) 0.033(2)
N3 0.0432(17) 0.0432(19) 0.0364(18) 0.0016(15) 0.0157(15) 0.0014(15)
N2 0.0401(16) 0.0321(17) 0.0345(17) 0.0021(14) 0.0097(14) 0.0009(15)
N1 0.0373(16) 0.0340(18) 0.0385(17) -0.0004(14) 0.0104(13) 0.0020(14)
O3 0.078(2) 0.093(3) 0.100(3) 0.016(2) 0.044(2) -0.021(2)
O2 0.083(2) 0.052(2) 0.086(2) -0.0016(17) 0.0386(19) -0.0059(18)
C14 0.063(3) 0.036(2) 0.060(3) -0.008(2) 0.010(2) -0.013(2)
C9 0.0327(18) 0.036(2) 0.033(2) -0.0007(16) 0.0085(15) 0.0035(17)
C6 0.056(2) 0.052(3) 0.064(3) -0.005(2) 0.025(2) 0.013(2)
C10 0.0371(19) 0.038(2) 0.0317(19) -0.0005(17) 0.0071(16) 0.0041(17)
C17 0.051(2) 0.046(2) 0.044(2) 0.0061(19) 0.0193(19) 0.013(2)
C12 0.0408(19) 0.035(2) 0.0287(19) 0.0009(16) 0.0081(16) 0.0014(18)
C8 0.041(2) 0.044(2) 0.041(2) 0.0024(19) 0.0124(17) 0.0021(19)
C23 0.104(4) 0.095(4) 0.065(3) 0.006(3) 0.044(3) 0.005(3)
C16 0.052(2) 0.038(2) 0.031(2) 0.0012(17) 0.0136(17) 0.0025(19)
C5 0.051(2) 0.037(2) 0.044(2) 0.0010(18) 0.0159(18) 0.0082(19)
C15 0.069(3) 0.037(2) 0.047(2) -0.0025(19) 0.017(2) 0.007(2)
C11 0.040(2) 0.041(2) 0.050(2) -0.0024(19) 0.0126(19) -0.0102(18)
C20 0.043(2) 0.060(3) 0.048(2) -0.003(2) 0.0202(19) -0.001(2)
C7 0.045(2) 0.054(3) 0.059(3) 0.000(2) 0.022(2) 0.008(2)
C4 0.067(3) 0.039(2) 0.057(3) -0.006(2) 0.022(2) 0.010(2)
C19 0.060(3) 0.045(3) 0.043(3) -0.008(2) 0.012(2) -0.005(2)
C3 0.064(3) 0.039(2) 0.064(3) -0.009(2) 0.023(2) -0.007(2)
C13 0.050(2) 0.035(2) 0.050(2) 0.0001(19) 0.0129(19) -0.0083(19)
C2 0.048(2) 0.035(2) 0.046(2) -0.0006(18) 0.0133(18) -0.0016(19)
C18 0.052(2) 0.045(2) 0.043(2) -0.0002(19) 0.0182(19) 0.0030(19)
C21 0.054(3) 0.072(4) 0.054(3) -0.002(2) 0.023(2) -0.012(3)
C1 0.053(2) 0.042(3) 0.086(3) -0.003(2) 0.026(2) -0.009(2)
C22 0.091(3) 0.070(3) 0.046(3) -0.014(2) 0.036(2) -0.010(3)
C24 0.101(4) 0.128(6) 0.103(5) 0.043(4) 0.017(4) -0.034(4)
C25 0.191(8) 0.192(9) 0.116(6) 0.039(6) 0.031(6) -0.054(7)

loop_
_atom_type_symbol
_atom_type_description
_atom_type_scat_dispersion_real
_atom_type_scat_dispersion_imag
_atom_type_scat_source
C C 0.0033 0.0016 'International Tables Vol C Tables 4.2.6.8 and 6.1.1.4'
H H 0.0000 0.0000 'International Tables Vol C Tables 4.2.6.8 and 6.1.1.4'
Cd Cd -0.8075 1.2024 'International Tables Vol C Tables 4.2.6.8 and 6.1.1.4'
N N 0.0061 0.0033 'International Tables Vol C Tables 4.2.6.8 and 6.1.1.4'
O O 0.0106 0.0060 'International Tables Vol C Tables 4.2.6.8 and 6.1.1.4'
Cl Cl 0.1484 0.1585 'International Tables Vol C Tables 4.2.6.8 and 6.1.1.4'

loop_
_geom_angle_atom_site_label_1
_geom_angle_atom_site_label_2
_geom_angle_atom_site_label_3
_geom_angle
N2 Cd1 Cl2 96.69(7)
N2 Cd1 Cl1 97.73(7)
Cl2 Cd1 Cl1 165.26(4)
N2 Cd1 N1 130.07(9)
Cl2 Cd1 N1 84.84(7)
Cl1 Cd1 N1 88.19(7)
N2 Cd1 O1 65.29(8)
Cl2 Cd1 O1 87.53(6)
Cl1 Cd1 O1 101.25(6)
N1 Cd1 O1 64.93(8)
N2 Cd1 N3 67.83(9)
Cl2 Cd1 N3 95.88(7)
Cl1 Cd1 N3 86.79(7)
N1 Cd1 N3 161.98(9)
O1 Cd1 N3 133.07(8)
C9 O1 C11 115.5(2)
C9 O1 Cd1 119.1(2)
C11 O1 Cd1 116.85(19)
C19 O5 C22 117.3(3)
C20 N3 C18 112.4(3)
C20 N3 C17 111.0(3)
C18 N3 C17 113.2(3)
C20 N3 Cd1 107.1(2)
C18 N3 Cd1 108.60(19)
C17 N3 Cd1 103.90(19)
C12 N2 C16 118.3(3)
C12 N2 Cd1 121.7(2)
C16 N2 Cd1 119.9(2)
C2 N1 C10 118.6(3)
C2 N1 Cd1 122.9(2)
C10 N1 Cd1 117.9(2)
C21 O3 C24 116.0(4)
C13 C14 C15 118.4(4)
C8 C9 O1 124.2(3)
C8 C9 C10 120.6(3)
O1 C9 C10 115.2(3)
C7 C6 C5 120.5(4)
N1 C10 C5 122.0(3)
N1 C10 C9 119.9(3)
C5 C10 C9 118.0(3)
N3 C17 C16 112.7(3)
N2 C12 C13 122.5(3)
N2 C12 C11 118.4(3)
C13 C12 C11 119.1(3)
C9 C8 C7 120.4(4)
N2 C16 C15 121.7(3)
N2 C16 C17 116.8(3)
C15 C16 C17 121.4(3)
C4 C5 C6 123.7(3)
C4 C5 C10 117.1(3)
C6 C5 C10 119.2(4)
C14 C15 C16 120.0(4)
O1 C11 C12 110.9(3)
N3 C20 C21 110.5(3)
C6 C7 C8 121.3(4)
C3 C4 C5 120.3(4)
O4 C19 O5 123.4(4)
O4 C19 C18 125.6(4)
O5 C19 C18 111.0(4)
C4 C3 C2 119.5(4)
C14 C13 C12 119.1(3)
N1 C2 C3 122.5(3)
N1 C2 C1 118.5(3)
C3 C2 C1 119.0(3)
N3 C18 C19 115.9(3)
O2 C21 O3 124.8(5)
O2 C21 C20 124.4(4)
O3 C21 C20 110.7(4)
C23 C22 O5 108.9(4)
C25 C24 O3 107.2(6)

loop_
_geom_bond_atom_site_label_1
_geom_bond_atom_site_label_2
_geom_bond_distance
Cd1 N2 2.419(3)
Cd1 Cl2 2.4703(10)
Cd1 Cl1 2.4942(9)
Cd1 N1 2.498(3)
Cd1 O1 2.527(2)
Cd1 N3 2.656(3)
O1 C9 1.377(4)
O1 C11 1.414(4)
O5 C19 1.325(5)
O5 C22 1.468(4)
O4 C19 1.202(5)
N3 C20 1.460(4)
N3 C18 1.468(4)
N3 C17 1.470(4)
N2 C12 1.342(4)
N2 C16 1.345(4)
N1 C2 1.318(4)
N1 C10 1.375(4)
O3 C21 1.319(4)
O3 C24 1.509(7)
O2 C21 1.206(5)
C14 C13 1.378(5)
C14 C15 1.378(5)
C9 C8 1.364(4)
C9 C10 1.423(5)
C6 C7 1.346(5)
C6 C5 1.414(5)
C10 C5 1.422(5)
C17 C16 1.504(5)
C12 C13 1.384(5)
C12 C11 1.496(5)
C8 C7 1.392(5)
C23 C22 1.456(6)
C16 C15 1.381(5)
C5 C4 1.398(5)
C20 C21 1.495(6)
C4 C3 1.360(5)
C19 C18 1.523(5)
C3 C2 1.411(5)
C2 C1 1.508(5)
C24 C25 1.391(8)
